data_2242787
loop_
_publ_author_name
'Bourichi, Selma'
'Kandri Rodi, Youssef'
'H\"okelek, Tuncer'
'Haoudi, Amal'
'Renard, Catherine'
'Capet, Fr\'ed\'eric'

_publ_section_title
;
 Crystal structure and Hirshfeld surface analysis of
 4-allyl-6-bromo-2-(4-chlorophenyl)-4<i>H</i>-imidazo[4,5-<i>b</i>]pyridine
;
_journal_coeditor_code IS5505
_journal_issue 1
_journal_name_full 'Acta Crystallographica Section E'
_journal_page_first 43
_journal_page_last 48
_journal_paper_doi 10.1107/S2056989018017322
_journal_volume 75
_journal_year 2019
_chemical_formula_iupac 'C15 H11 Br Cl N3'
_chemical_formula_moiety 'C15 H11 Br Cl N3'
_chemical_formula_sum 'C15 H11 Br Cl N3'
_chemical_formula_weight 348.63
_chemical_name_systematic
;
4-Allyl-6-bromo-2-(4-chlorophenyl)-4<i>H</i>-imidazo[4,5-<i>b</i>]pyridine
;
_space_group_crystal_system triclinic
_space_group_IT_number 2
_space_group_name_Hall '-P 1'
_space_group_name_H-M_alt 'P -1'
_symmetry_space_group_name_Hall '-P 1'
_symmetry_space_group_name_H-M 'P -1'
_atom_sites_solution_hydrogens geom
_audit_creation_method
;
Olex2 1.2
(compiled 2017.01.04 svn.r3372 for OlexSys, GUI svn.r5292)
;
_cell_angle_alpha 95.739(3)
_cell_angle_beta 98.880(3)
_cell_angle_gamma 94.979(3)
_cell_formula_units_Z 2
_cell_length_a 7.6218(5)
_cell_length_b 8.5238(5)
_cell_length_c 11.1093(7)
_cell_measurement_reflns_used 9961
_cell_measurement_temperature 296(2)
_cell_measurement_theta_max 25.79
_cell_measurement_theta_min 2.41
_cell_volume 705.66(8)
_computing_cell_refinement
;
<i>SAINT</i> (Bruker, 2015)
;
_computing_data_collection
;
<i>APEX2</i> (Bruker, 2015)
;
_computing_data_reduction
;
<i>APEX2</i> (Bruker, 2015)
;
_computing_molecular_graphics
;
ORTEP-3 for Windows (Farrugia, 2012)
;
_computing_publication_material
;
WinGX (Farrugia, 2012) and PLATON (Spek, 2015)
;
_computing_structure_refinement
;
<i>SHELXL</i> (Sheldrick, 2015<i>b</i>)
;
_computing_structure_solution
;
<i>SHELXT</i> (Sheldrick, 2015<i>a</i>)
;
_diffrn_ambient_temperature 296.15
_diffrn_measured_fraction_theta_full 1.000
_diffrn_measured_fraction_theta_max 0.996
_diffrn_measurement_device_type 'Bruker APEX-II CCD'
_diffrn_measurement_method '\f and \w scans'
_diffrn_radiation_type MoK\a
_diffrn_radiation_wavelength 0.71073
_diffrn_reflns_av_R_equivalents 0.0330
_diffrn_reflns_av_unetI/netI 0.0232
_diffrn_reflns_limit_h_max 10
_diffrn_reflns_limit_h_min -10
_diffrn_reflns_limit_k_max 12
_diffrn_reflns_limit_k_min -12
_diffrn_reflns_limit_l_max 15
_diffrn_reflns_limit_l_min -15
_diffrn_reflns_number 31084
_diffrn_reflns_theta_full 26.000
_diffrn_reflns_theta_max 30.521
_diffrn_reflns_theta_min 1.868
_diffrn_standards_number 0
_exptl_absorpt_coefficient_mu 3.094
_exptl_absorpt_correction_T_max 0.7461
_exptl_absorpt_correction_T_min 0.5906
_exptl_absorpt_correction_type multi-scan
_exptl_absorpt_process_details
;
(SADABS; Bruker, 2014)
;
_exptl_crystal_colour colourless
_exptl_crystal_density_diffrn 1.641
_exptl_crystal_description plate
_exptl_crystal_F_000 348
_exptl_crystal_size_max 0.3
_exptl_crystal_size_mid 0.23
_exptl_crystal_size_min 0.06
_refine_diff_density_max 0.570
_refine_diff_density_min -0.473
_refine_ls_extinction_method none
_refine_ls_goodness_of_fit_ref 1.025
_refine_ls_hydrogen_treatment constr
_refine_ls_matrix_type full
_refine_ls_number_parameters 181
_refine_ls_number_reflns 4288
_refine_ls_number_restraints 0
_refine_ls_restrained_S_all 1.025
_refine_ls_R_factor_all 0.0535
_refine_ls_R_factor_gt 0.0353
_refine_ls_shift/su_max 0.002
_refine_ls_shift/su_mean 0.000
_refine_ls_structure_factor_coef Fsqd
_refine_ls_weighting_details 'w=1/[\s^2^(Fo^2^)+(0.0395P)^2^+0.2342P] where P=(Fo^2^+2Fc^2^)/3'
_refine_ls_weighting_scheme calc
_refine_ls_wR_factor_gt 0.0821
_refine_ls_wR_factor_ref 0.0890
_reflns_number_gt 3226
_reflns_number_total 4288
_reflns_threshold_expression 'I > 2\s(I)'
_cod_data_source_file is5505sup1.cif
_cod_data_source_block I
_cod_database_code 2242787
_shelx_space_group_comment
;
The symmetry employed for this shelxl refinement is uniquely defined
by the following loop, which should always be used as a source of
symmetry information in preference to the above space-group names.
They are only intended as comments.
;

loop_
_space_group_symop_operation_xyz
'x, y, z'
'-x, -y, -z'

loop_
_atom_site_type_symbol
_atom_site_label
_atom_site_fract_x
_atom_site_fract_y
_atom_site_fract_z
_atom_site_U_iso_or_equiv
_atom_site_adp_type
_atom_site_calc_flag
_atom_site_occupancy
Br Br1 0.17874(3) 1.01452(2) 0.68946(2) 0.05997(10) Uani d 1
Cl Cl1 0.27559(10) -0.20635(8) 0.05226(6) 0.07320(19) Uani d 1
N N1 0.1843(2) 0.4932(2) 0.37610(15) 0.0451(4) Uani d 1
N N2 0.3231(2) 0.36057(19) 0.53108(14) 0.0408(3) Uani d 1
N N3 0.3389(2) 0.57048(19) 0.69517(14) 0.0416(3) Uani d 1
C C1 0.3258(3) 0.0867(2) 0.36107(18) 0.0460(4) Uani d 1
H H1 0.3669 0.0842 0.4441 0.055 Uiso calc 1
C C2 0.3317(3) -0.0449(3) 0.27905(19) 0.0502(5) Uani d 1
H H2 0.3753 -0.1360 0.3063 0.060 Uiso calc 1
C C3 0.2715(3) -0.0391(3) 0.15560(19) 0.0506(5) Uani d 1
C C4 0.2054(3) 0.0941(3) 0.11321(19) 0.0538(5) Uani d 1
H H4 0.1664 0.0962 0.0299 0.065 Uiso calc 1
C C5 0.1979(3) 0.2241(3) 0.19575(19) 0.0493(5) Uani d 1
H H5 0.1515 0.3137 0.1678 0.059 Uiso calc 1
C C6 0.2590(3) 0.2232(2) 0.32120(17) 0.0420(4) Uani d 1
C C7 0.2538(2) 0.3616(2) 0.40937(17) 0.0400(4) Uani d 1
C C8 0.2942(2) 0.5038(2) 0.57750(16) 0.0390(4) Uani d 1
C C9 0.2078(3) 0.5896(2) 0.48503(17) 0.0408(4) Uani d 1
C C10 0.1670(3) 0.7408(2) 0.51508(19) 0.0453(4) Uani d 1
H H10 0.1095 0.7982 0.4567 0.054 Uiso calc 1
C C11 0.2162(3) 0.8041(2) 0.63802(19) 0.0444(4) Uani d 1
C C12 0.3010(3) 0.7204(2) 0.72501(18) 0.0452(4) Uani d 1
H H12 0.3328 0.7673 0.8056 0.054 Uiso calc 1
C C13 0.4300(3) 0.4809(3) 0.78916(18) 0.0489(5) Uani d 1
H H13A 0.5192 0.5528 0.8446 0.059 Uiso calc 1
H H13B 0.4916 0.4010 0.7491 0.059 Uiso calc 1
C C14 0.3080(3) 0.4023(3) 0.8615(2) 0.0550(5) Uani d 1
H H14 0.3600 0.3461 0.9228 0.066 Uiso calc 1
C C15 0.1374(4) 0.4035(3) 0.8484(3) 0.0709(7) Uani d 1
H H15A 0.0789 0.4579 0.7884 0.085 Uiso calc 1
H H15B 0.0727 0.3499 0.8990 0.085 Uiso calc 1

loop_
_atom_site_aniso_label
_atom_site_aniso_U_11
_atom_site_aniso_U_22
_atom_site_aniso_U_33
_atom_site_aniso_U_12
_atom_site_aniso_U_13
_atom_site_aniso_U_23
Br1 0.05960(16) 0.03754(12) 0.08491(19) 0.00970(9) 0.01673(12) 0.00593(10)
Cl1 0.0863(5) 0.0732(4) 0.0594(3) 0.0184(3) 0.0175(3) -0.0136(3)
N1 0.0482(9) 0.0466(9) 0.0414(8) 0.0074(7) 0.0058(7) 0.0105(7)
N2 0.0446(9) 0.0398(8) 0.0399(8) 0.0079(7) 0.0079(7) 0.0090(6)
N3 0.0486(9) 0.0397(8) 0.0383(8) 0.0076(7) 0.0078(7) 0.0100(6)
C1 0.0462(11) 0.0510(11) 0.0425(10) 0.0094(9) 0.0090(8) 0.0066(8)
C2 0.0508(12) 0.0515(12) 0.0511(11) 0.0131(9) 0.0133(9) 0.0050(9)
C3 0.0479(11) 0.0554(12) 0.0489(11) 0.0053(9) 0.0158(9) -0.0042(9)
C4 0.0542(12) 0.0648(14) 0.0407(10) 0.0030(10) 0.0055(9) 0.0041(9)
C5 0.0487(11) 0.0521(12) 0.0464(10) 0.0054(9) 0.0033(9) 0.0092(9)
C6 0.0370(9) 0.0468(11) 0.0426(9) 0.0016(8) 0.0086(8) 0.0058(8)
C7 0.0369(9) 0.0427(10) 0.0419(9) 0.0040(8) 0.0082(7) 0.0094(8)
C8 0.0390(9) 0.0395(9) 0.0410(9) 0.0042(7) 0.0095(7) 0.0117(7)
C9 0.0394(10) 0.0421(10) 0.0441(9) 0.0056(8) 0.0096(8) 0.0145(8)
C10 0.0441(10) 0.0407(10) 0.0546(11) 0.0079(8) 0.0094(9) 0.0182(9)
C11 0.0436(10) 0.0347(9) 0.0584(11) 0.0048(8) 0.0161(9) 0.0094(8)
C12 0.0508(11) 0.0403(10) 0.0458(10) 0.0038(8) 0.0130(9) 0.0054(8)
C13 0.0532(12) 0.0523(12) 0.0416(10) 0.0121(9) 0.0019(9) 0.0107(9)
C14 0.0662(15) 0.0521(12) 0.0472(11) 0.0093(10) 0.0024(10) 0.0170(9)
C15 0.0673(17) 0.0755(18) 0.0765(17) 0.0097(13) 0.0144(13) 0.0348(14)

loop_
_atom_type_symbol
_atom_type_description
_atom_type_scat_dispersion_real
_atom_type_scat_dispersion_imag
_atom_type_scat_source
C C 0.0033 0.0016 'International Tables Vol C Tables 4.2.6.8 and 6.1.1.4'
H H 0.0000 0.0000 'International Tables Vol C Tables 4.2.6.8 and 6.1.1.4'
Br Br -0.2901 2.4595 'International Tables Vol C Tables 4.2.6.8 and 6.1.1.4'
Cl Cl 0.1484 0.1585 'International Tables Vol C Tables 4.2.6.8 and 6.1.1.4'
N N 0.0061 0.0033 'International Tables Vol C Tables 4.2.6.8 and 6.1.1.4'

loop_
_geom_angle_atom_site_label_1
_geom_angle_atom_site_label_2
_geom_angle_atom_site_label_3
_geom_angle
C7 N1 C9 102.65(16)
C8 N2 C7 101.17(15)
C8 N3 C12 119.16(16)
C8 N3 C13 120.08(16)
C12 N3 C13 120.76(16)
C6 C1 H1 119.5
C2 C1 C6 120.95(19)
C2 C1 H1 119.5
C1 C2 H2 120.5
C1 C2 C3 118.9(2)
C3 C2 H2 120.5
C4 C3 Cl1 119.49(17)
C4 C3 C2 121.6(2)
C2 C3 Cl1 118.93(18)
C5 C4 H4 120.4
C5 C4 C3 119.2(2)
C3 C4 H4 120.4
C6 C5 H5 119.5
C4 C5 C6 120.9(2)
C4 C5 H5 119.5
C1 C6 C7 120.23(17)
C1 C6 C5 118.48(19)
C5 C6 C7 121.28(18)
N2 C7 C6 120.09(17)
N1 C7 N2 117.53(17)
N1 C7 C6 122.39(17)
N2 C8 N3 127.66(17)
N2 C8 C9 111.53(16)
N3 C8 C9 120.81(17)
N1 C9 C8 107.12(17)
N1 C9 C10 132.60(18)
C10 C9 C8 120.27(18)
C9 C10 C11 116.59(18)
C9 C10 H10 121.7
C11 C10 H10 121.7
C10 C11 Br1 120.71(15)
C12 C11 Br1 117.03(16)
C12 C11 C10 122.18(18)
N3 C12 C11 120.99(18)
N3 C12 H12 119.5
C11 C12 H12 119.5
N3 C13 H13A 108.8
N3 C13 H13B 108.8
N3 C13 C14 113.74(18)
H13A C13 H13B 107.7
C14 C13 H13A 108.8
C14 C13 H13B 108.8
C13 C14 H14 116.6
C15 C14 C13 126.8(2)
C15 C14 H14 116.6
C14 C15 H15A 120.0
C14 C15 H15B 120.0
H15A C15 H15B 120.0

loop_
_geom_bond_atom_site_label_1
_geom_bond_atom_site_label_2
_geom_bond_distance
Br1 C11 1.886(2)
Cl1 C3 1.744(2)
N1 C7 1.342(3)
N1 C9 1.371(3)
N2 C7 1.375(2)
N2 C8 1.327(2)
N3 C8 1.352(2)
N3 C12 1.355(3)
N3 C13 1.477(2)
C1 H1 0.9300
C1 C2 1.381(3)
C2 H2 0.9300
C2 C3 1.384(3)
C4 H4 0.9300
C4 C3 1.378(3)
C5 H5 0.9300
C5 C4 1.377(3)
C6 C1 1.395(3)
C6 C5 1.401(3)
C7 C6 1.464(3)
C8 C9 1.431(3)
C9 C10 1.373(3)
C10 H10 0.9300
C11 C10 1.399(3)
C11 C12 1.373(3)
C12 H12 0.9300
C13 H13A 0.9700
C13 H13B 0.9700
C13 C14 1.480(3)
C14 H14 0.9300
C14 C15 1.287(4)
C15 H15A 0.9300
C15 H15B 0.9300

loop_
_geom_contact_atom_site_label_1
_geom_contact_atom_site_label_2
_geom_contact_distance
_geom_contact_site_symmetry_2
_geom_contact_publ_flag
Br1 C14 3.624(2) 1_565 n
Br1 C15 3.660(3) 1_565 n
Br1 C2 3.677(2) 2_666 n
Br1 C6 3.729(2) 2_566 n
Br1 H10 3.1682 2_576 n
Cl1 H12 2.8304 1_544 n
Cl1 H14 3.1002 2_656 n
Cl1 H15B 2.9750 2_556 n
N3 C6 3.437(3) 2_666 n
N1 H5 2.6087 . n
N1 H15A 2.5889 2_566 n
N2 H13B 2.5360 . n
N2 H1 2.5251 . n
N3 H15A 2.5350 . n
C1 C11 3.532(3) 2_666 n
C1 C12 3.472(3) 2_666 n
C5 C13 3.595(3) 2_666 n
C6 C12 3.470(3) 2_666 n
C7 C8 3.512(3) 2_666 n
C7 C10 3.499(3) 2_566 n
C8 C15 3.559(4) . n
C9 C9 3.473(3) 2_566 n
C12 C15 3.378(3) . n
C5 H13A 2.8677 2_666 n
C12 H15A 2.8971 . n
H12 H13A 2.4427 . n

loop_
_geom_hbond_atom_site_label_D
_geom_hbond_atom_site_label_H
_geom_hbond_atom_site_label_A
_geom_hbond_site_symmetry_A
_geom_hbond_distance_DH
_geom_hbond_distance_HA
_geom_hbond_distance_DA
_geom_hbond_angle_DHA
_geom_hbond_publ_flag
C15 H15A N1 2_566 0.93 2.59 3.454(4) 155 yes

loop_
_geom_torsion_atom_site_label_1
_geom_torsion_atom_site_label_2
_geom_torsion_atom_site_label_3
_geom_torsion_atom_site_label_4
_geom_torsion
C9 N1 C7 N2 -0.3(2)
C9 N1 C7 C6 -179.75(17)
C7 N1 C9 C8 0.5(2)
C7 N1 C9 C10 179.6(2)
C8 N2 C7 N1 0.0(2)
C8 N2 C7 C6 179.45(17)
C7 N2 C8 N3 -178.58(19)
C7 N2 C8 C9 0.3(2)
C12 N3 C8 N2 178.81(19)
C12 N3 C8 C9 0.0(3)
C13 N3 C8 N2 -0.5(3)
C13 N3 C8 C9 -179.29(18)
C8 N3 C12 C11 0.8(3)
C13 N3 C12 C11 -179.93(19)
C8 N3 C13 C14 -97.3(2)
C12 N3 C13 C14 83.4(2)
C6 C1 C2 C3 0.6(3)
C1 C2 C3 Cl1 -178.98(17)
C1 C2 C3 C4 -0.4(3)
C5 C4 C3 Cl1 178.14(17)
C5 C4 C3 C2 -0.5(3)
C6 C5 C4 C3 1.1(3)
C5 C6 C1 C2 0.0(3)
C7 C6 C1 C2 -179.96(19)
C1 C6 C5 C4 -0.8(3)
C7 C6 C5 C4 179.11(19)
N1 C7 C6 C1 -177.28(18)
N1 C7 C6 C5 2.8(3)
N2 C7 C6 C1 3.3(3)
N2 C7 C6 C5 -176.66(18)
N2 C8 C9 N1 -0.5(2)
N2 C8 C9 C10 -179.82(17)
N3 C8 C9 N1 178.47(17)
N3 C8 C9 C10 -0.8(3)
N1 C9 C10 C11 -178.3(2)
C8 C9 C10 C11 0.8(3)
C12 C11 C10 C9 0.0(3)
Br1 C11 C10 C9 176.73(14)
Br1 C11 C12 N3 -177.67(15)
C10 C11 C12 N3 -0.8(3)
N3 C13 C14 C15 1.2(4)

_cod_database_fobs_code 2242787
